data_4130333
loop_
_publ_author_name
'Zhou, Jing'
'Kuntze-Fechner, Maximilian W'
'Bertermann, R\"udiger'
'Paul, Ursula S. D.'
'Berthel, Johannes H. J.'
'Friedrich, Alexandra'
'Du, Zhenting'
'Marder, Todd B.'
'Radius, Udo'

_publ_section_title
;
 Preparing (Multi)Fluoroarenes as Building Blocks for Synthesis:
 Nickel-Catalyzed Borylation of Polyfluoroarenes via C-F Bond Cleavage.
;
_journal_issue 16
_journal_name_full 'Journal of the American Chemical Society'
_journal_page_first 5250
_journal_page_last 5253
_journal_paper_doi 10.1021/jacs.6b02337
_journal_volume 138
_journal_year 2016
_chemical_formula_moiety 'C48 H50 F4 N4 Ni'
_chemical_formula_sum 'C48 H50 F4 N4 Ni'
_chemical_formula_weight 817.63
_space_group_crystal_system orthorhombic
_space_group_IT_number 61
_space_group_name_Hall '-P 2ac 2ab'
_space_group_name_H-M_alt 'P b c a'
_atom_sites_solution_hydrogens geom
_audit_creation_method SHELXL-2014/6
_cell_angle_alpha 90
_cell_angle_beta 90
_cell_angle_gamma 90
_cell_formula_units_Z 8
_cell_length_a 19.9415(5)
_cell_length_b 18.3839(5)
_cell_length_c 22.7755(6)
_cell_measurement_reflns_used 6894
_cell_measurement_temperature 100(2)
_cell_measurement_theta_max 21.01
_cell_measurement_theta_min 2.21
_cell_volume 8349.6(4)
_computing_cell_refinement 'Saint-NT v. 7.23'
_computing_data_collection 'APEX2 ver. 2014.1 (Bruker AXS)'
_computing_data_reduction 'Saint-NT v. 7.23'
_computing_molecular_graphics 'XP ver. 5.1 (Bruker AXS, 1998)'
_computing_publication_material 'SHELXL-2014 (Sheldrick, 2014)'
_computing_structure_refinement 'SHELXL-2014/6 (Sheldrick, 2014)'
_computing_structure_solution 'SHELXL-2014 (Sheldrick, 2014)'
_diffrn_ambient_temperature 100(2)
_diffrn_measured_fraction_theta_full 0.992
_diffrn_measured_fraction_theta_max 0.989
_diffrn_measurement_device_type 'Bruker X8-APEX II'
_diffrn_measurement_method '\f and \w scans'
_diffrn_radiation_monochromator helios
_diffrn_radiation_source 'rotating anode'
_diffrn_radiation_type MoK\a
_diffrn_radiation_wavelength 0.71073
_diffrn_reflns_av_R_equivalents 0.0452
_diffrn_reflns_av_unetI/netI 0.0456
_diffrn_reflns_Laue_measured_fraction_full 0.992
_diffrn_reflns_Laue_measured_fraction_max 0.989
_diffrn_reflns_limit_h_max 16
_diffrn_reflns_limit_h_min -23
_diffrn_reflns_limit_k_max 20
_diffrn_reflns_limit_k_min -22
_diffrn_reflns_limit_l_max 28
_diffrn_reflns_limit_l_min -20
_diffrn_reflns_number 30619
_diffrn_reflns_point_group_measured_fraction_full 0.992
_diffrn_reflns_point_group_measured_fraction_max 0.989
_diffrn_reflns_theta_full 26.000
_diffrn_reflns_theta_max 26.072
_diffrn_reflns_theta_min 1.752
_exptl_absorpt_coefficient_mu 0.521
_exptl_absorpt_correction_T_max 0.7453
_exptl_absorpt_correction_T_min 0.6119
_exptl_absorpt_correction_type analytical
_exptl_absorpt_process_details 'Sadabs 2014/3 (Bruker 2014)'
_exptl_crystal_colour yellow
_exptl_crystal_density_diffrn 1.301
_exptl_crystal_description block
_exptl_crystal_F_000 3440
_exptl_crystal_size_max 0.200
_exptl_crystal_size_mid 0.123
_exptl_crystal_size_min 0.118
_refine_diff_density_max 1.047
_refine_diff_density_min -0.441
_refine_diff_density_rms 0.062
_refine_ls_extinction_method none
_refine_ls_goodness_of_fit_ref 1.028
_refine_ls_hydrogen_treatment constr
_refine_ls_matrix_type full
_refine_ls_number_parameters 596
_refine_ls_number_reflns 8192
_refine_ls_number_restraints 336
_refine_ls_restrained_S_all 1.035
_refine_ls_R_factor_all 0.0730
_refine_ls_R_factor_gt 0.0454
_refine_ls_shift/su_max 0.002
_refine_ls_shift/su_mean 0.000
_refine_ls_structure_factor_coef Fsqd
_refine_ls_weighting_details 'w=1/[\s^2^(Fo^2^)+(0.0529P)^2^+8.3387P] where P=(Fo^2^+2Fc^2^)/3'
_refine_ls_weighting_scheme calc
_refine_ls_wR_factor_gt 0.1092
_refine_ls_wR_factor_ref 0.1246
_reflns_Friedel_coverage 0.000
_reflns_number_gt 5867
_reflns_number_total 8192
_reflns_threshold_expression 'I > 2\s(I)'
_cod_data_source_file ja6b02337_si_002.cif
_cod_data_source_block compound_5
_cod_database_code 4130333
_shelx_space_group_comment
;
The symmetry employed for this shelxl refinement is uniquely defined
by the following loop, which should always be used as a source of
symmetry information in preference to the above space-group names.
They are only intended as comments.
;
_shelx_estimated_absorpt_t_min 0.903
_shelx_estimated_absorpt_t_max 0.941
_shelxl_version_number 2014/6

loop_
_space_group_symop_operation_xyz
'x, y, z'
'-x+1/2, -y, z+1/2'
'-x, y+1/2, -z+1/2'
'x+1/2, -y+1/2, -z'
'-x, -y, -z'
'x-1/2, y, -z-1/2'
'x, -y-1/2, z-1/2'
'-x-1/2, y-1/2, z'

loop_
_atom_site_label
_atom_site_type_symbol
_atom_site_fract_x
_atom_site_fract_y
_atom_site_fract_z
_atom_site_U_iso_or_equiv
_atom_site_adp_type
_atom_site_occupancy
_atom_site_site_symmetry_order
_atom_site_calc_flag
_atom_site_refinement_flags_posn
_atom_site_refinement_flags_adp
_atom_site_refinement_flags_occupancy
_atom_site_disorder_assembly
_atom_site_disorder_group
Ni1 Ni 0.37941(2) 0.59600(2) 0.72381(2) 0.02070(11) Uani 1 1 d . . . . .
F1 F 0.29862(8) 0.64801(9) 0.72231(7) 0.0328(4) Uani 1 1 d . . . . .
C1_1 C 0.42472(13) 0.68159(13) 0.69737(11) 0.0217(6) Uani 1 1 d . . . . .
C2_1 C 0.48739(17) 0.78444(16) 0.69833(14) 0.0420(8) Uani 1 1 d . . . . .
H2_1 H 0.5171 0.8214 0.7116 0.050 Uiso 1 1 calc R U . . .
C3_1 C 0.45585(17) 0.78229(17) 0.64667(14) 0.0424(8) Uani 1 1 d . . . . .
H3_1 H 0.4589 0.8172 0.6160 0.051 Uiso 1 1 calc R U . . .
C4_1 C 0.49044(14) 0.70864(13) 0.78829(11) 0.0249(6) Uani 1 1 d . . . . .
C5_1 C 0.44653(14) 0.72398(14) 0.83410(12) 0.0272(6) Uani 1 1 d . . . . .
C6_1 C 0.46936(15) 0.71138(15) 0.89110(13) 0.0302(6) Uani 1 1 d . . . . .
H6_1 H 0.4403 0.7211 0.9232 0.036 Uiso 1 1 calc R U . . .
C7_1 C 0.53346(15) 0.68501(15) 0.90229(12) 0.0299(7) Uani 1 1 d . . . . .
C8_1 C 0.57564(14) 0.67238(14) 0.85521(12) 0.0276(6) Uani 1 1 d . . . . .
H8_1 H 0.6199 0.6554 0.8626 0.033 Uiso 1 1 calc R U . . .
C9_1 C 0.55552(14) 0.68365(13) 0.79749(12) 0.0250(6) Uani 1 1 d . . . . .
C10_1 C 0.37766(14) 0.75462(16) 0.82336(14) 0.0363(7) Uani 1 1 d . . . . .
H10A_1 H 0.3816 0.8022 0.8043 0.054 Uiso 1 1 calc R U . . .
H10B_1 H 0.3541 0.7600 0.8609 0.054 Uiso 1 1 calc R U . . .
H10C_1 H 0.3524 0.7215 0.7979 0.054 Uiso 1 1 calc R U . . .
C11_1 C 0.55661(18) 0.6710(2) 0.96428(13) 0.0463(9) Uani 1 1 d . . . . .
H11A_1 H 0.5186 0.6542 0.9880 0.069 Uiso 1 1 calc R U . . .
H11B_1 H 0.5745 0.7161 0.9811 0.069 Uiso 1 1 calc R U . . .
H11C_1 H 0.5917 0.6337 0.9641 0.069 Uiso 1 1 calc R U . . .
C12_1 C 0.60278(15) 0.66886(16) 0.74768(13) 0.0332(7) Uani 1 1 d . . . . .
H12A_1 H 0.5830 0.6325 0.7214 0.050 Uiso 1 1 calc R U . . .
H12B_1 H 0.6453 0.6505 0.7632 0.050 Uiso 1 1 calc R U . . .
H12C_1 H 0.6109 0.7140 0.7259 0.050 Uiso 1 1 calc R U . . .
C13_1 C 0.37471(13) 0.70234(14) 0.59713(11) 0.0224(6) Uani 1 1 d . . . . .
C14_1 C 0.40045(15) 0.66674(15) 0.54826(13) 0.0329(7) Uani 1 1 d . . . . .
C15_1 C 0.3570(2) 0.65509(17) 0.50086(13) 0.0447(9) Uani 1 1 d . . . . .
H15_1 H 0.3732 0.6300 0.4673 0.054 Uiso 1 1 calc R U . . .
C16_1 C 0.29166(18) 0.67890(19) 0.50146(14) 0.0442(9) Uani 1 1 d . . . . .
C17_1 C 0.26946(16) 0.71611(18) 0.54921(13) 0.0396(8) Uani 1 1 d . . . . .
H17_1 H 0.2247 0.7337 0.5493 0.048 Uiso 1 1 calc R U . . .
C18_1 C 0.30934(14) 0.72936(15) 0.59754(12) 0.0281(6) Uani 1 1 d . . . . .
C19_1 C 0.47248(19) 0.6437(2) 0.54380(17) 0.0607(11) Uani 1 1 d . . . . .
H19A_1 H 0.4747 0.5917 0.5345 0.091 Uiso 1 1 calc R U . . .
H19B_1 H 0.4951 0.6527 0.5813 0.091 Uiso 1 1 calc R U . . .
H19C_1 H 0.4947 0.6716 0.5127 0.091 Uiso 1 1 calc R U . . .
C20_1 C 0.2453(2) 0.6637(3) 0.44994(16) 0.0778(15) Uani 1 1 d . . . . .
H20A_1 H 0.2686 0.6748 0.4131 0.117 Uiso 1 1 calc R U . . .
H20B_1 H 0.2052 0.6942 0.4532 0.117 Uiso 1 1 calc R U . . .
H20C_1 H 0.2322 0.6123 0.4502 0.117 Uiso 1 1 calc R U . . .
C21_1 C 0.28427(18) 0.77616(19) 0.64678(14) 0.0455(9) Uani 1 1 d . . . . .
H21A_1 H 0.3165 0.8152 0.6543 0.068 Uiso 1 1 calc R U . . .
H21B_1 H 0.2790 0.7465 0.6822 0.068 Uiso 1 1 calc R U . . .
H21C_1 H 0.2409 0.7973 0.6359 0.068 Uiso 1 1 calc R U . . .
N1_1 N 0.46861(12) 0.72273(12) 0.72891(10) 0.0269(5) Uani 1 1 d . . . . .
N2_1 N 0.41781(12) 0.71935(12) 0.64636(10) 0.0277(5) Uani 1 1 d . . . . .
C1_2 C 0.32931(13) 0.51329(14) 0.74963(11) 0.0214(6) Uani 1 1 d . . . . .
C2_2 C 0.26142(16) 0.41402(16) 0.74414(13) 0.0354(7) Uani 1 1 d . . . . .
H2_2 H 0.2372 0.3741 0.7282 0.043 Uiso 1 1 calc R U . . .
C3_2 C 0.26350(16) 0.43405(17) 0.80011(13) 0.0372(7) Uani 1 1 d . . . . .
H3_2 H 0.2408 0.4113 0.8319 0.045 Uiso 1 1 calc R U . . .
C4_2 C 0.31591(13) 0.45555(13) 0.65144(11) 0.0208(6) Uani 1 1 d . . . . .
C5_2 C 0.27886(13) 0.49529(14) 0.61104(11) 0.0224(6) Uani 1 1 d . . . . .
C6_2 C 0.29418(14) 0.48594(16) 0.55194(12) 0.0280(6) Uani 1 1 d . . . . .
H6_2 H 0.2694 0.5124 0.5234 0.034 Uiso 1 1 calc R U . . .
C7_2 C 0.34441(14) 0.43924(17) 0.53340(12) 0.0314(7) Uani 1 1 d . . . . .
C8_2 C 0.37910(14) 0.39931(16) 0.57536(13) 0.0309(6) Uani 1 1 d . . . . .
H8_2 H 0.4130 0.3664 0.5630 0.037 Uiso 1 1 calc R U . . .
C9_2 C 0.36560(14) 0.40623(14) 0.63493(12) 0.0258(6) Uani 1 1 d . . . . .
C10_2 C 0.22365(14) 0.54580(15) 0.62988(12) 0.0291(6) Uani 1 1 d . . . . .
H10A_2 H 0.2007 0.5649 0.5951 0.044 Uiso 1 1 calc R U . . .
H10B_2 H 0.2427 0.5862 0.6525 0.044 Uiso 1 1 calc R U . . .
H10C_2 H 0.1915 0.5192 0.6544 0.044 Uiso 1 1 calc R U . . .
C11_2 C 0.36228(17) 0.4333(2) 0.46915(13) 0.0517(10) Uani 1 1 d . . . . .
H11A_2 H 0.3265 0.4549 0.4454 0.078 Uiso 1 1 calc R U . . .
H11B_2 H 0.3675 0.3819 0.4586 0.078 Uiso 1 1 calc R U . . .
H11C_2 H 0.4044 0.4592 0.4618 0.078 Uiso 1 1 calc R U . . .
C12_2 C 0.40339(15) 0.36248(16) 0.67965(13) 0.0343(7) Uani 1 1 d . . . . .
H12A_2 H 0.4411 0.3378 0.6606 0.051 Uiso 1 1 calc R U . . .
H12B_2 H 0.3734 0.3262 0.6971 0.051 Uiso 1 1 calc R U . . .
H12C_2 H 0.4204 0.3949 0.7104 0.051 Uiso 1 1 calc R U . . .
C13_2 C 0.32348(14) 0.52570(14) 0.85963(11) 0.0245(6) Uani 1 1 d . . . . .
C14_2 C 0.37040(14) 0.48827(15) 0.89352(12) 0.0268(6) Uani 1 1 d . . . . .
C15_2 C 0.38665(14) 0.51718(15) 0.94810(12) 0.0288(6) Uani 1 1 d . . . . .
H15_2 H 0.4190 0.4930 0.9717 0.035 Uiso 1 1 calc R U . . .
C16_2 C 0.35730(15) 0.57985(15) 0.96903(12) 0.0287(6) Uani 1 1 d . . . . .
C17_2 C 0.30945(15) 0.61439(16) 0.93439(12) 0.0298(6) Uani 1 1 d . . . . .
H17_2 H 0.2886 0.6573 0.9487 0.036 Uiso 1 1 calc R U . . .
C18_2 C 0.29122(14) 0.58798(15) 0.87935(12) 0.0274(6) Uani 1 1 d . . . . .
C19_2 C 0.40244(16) 0.41841(15) 0.87286(13) 0.0339(7) Uani 1 1 d . . . . .
H19A_2 H 0.4112 0.4214 0.8306 0.051 Uiso 1 1 calc R U . . .
H19B_2 H 0.3721 0.3776 0.8807 0.051 Uiso 1 1 calc R U . . .
H19C_2 H 0.4448 0.4108 0.8939 0.051 Uiso 1 1 calc R U . . .
C20_2 C 0.37481(17) 0.60959(17) 1.02868(12) 0.0380(7) Uani 1 1 d . . . . .
H20A_2 H 0.4148 0.5848 1.0436 0.057 Uiso 1 1 calc R U . . .
H20B_2 H 0.3373 0.6014 1.0557 0.057 Uiso 1 1 calc R U . . .
H20C_2 H 0.3837 0.6619 1.0256 0.057 Uiso 1 1 calc R U . . .
C21_2 C 0.23643(16) 0.62331(18) 0.84395(12) 0.0361(7) Uani 1 1 d . . . . .
H21A_2 H 0.2538 0.6365 0.8051 0.054 Uiso 1 1 calc R U . . .
H21B_2 H 0.2209 0.6672 0.8642 0.054 Uiso 1 1 calc R U . . .
H21C_2 H 0.1990 0.5893 0.8395 0.054 Uiso 1 1 calc R U . . .
N1_2 N 0.30155(11) 0.46267(12) 0.71333(9) 0.0239(5) Uani 1 1 d . . . . .
N2_2 N 0.30515(11) 0.49457(12) 0.80347(9) 0.0254(5) Uani 1 1 d . . . . .
C11 C 0.4591(3) 0.5446(4) 0.7292(3) 0.0294(6) Uani 0.717(3) 1 d . U P A 1
C12 C 0.4879(3) 0.5291(4) 0.7849(3) 0.0315(6) Uani 0.717(3) 1 d . U P A 1
H12 H 0.4660 0.5477 0.8188 0.038 Uiso 0.717(3) 1 calc R U P A 1
F12 F 0.56865(17) 0.47492(19) 0.84855(14) 0.0440(8) Uani 0.717(3) 1 d . U P A 1
C13 C 0.5448(3) 0.4893(3) 0.7926(2) 0.0353(7) Uani 0.717(3) 1 d . U P A 1
F13 F 0.58840(17) 0.44832(18) 0.64384(16) 0.0530(8) Uani 0.717(3) 1 d . U P A 1
C14 C 0.5806(2) 0.4608(3) 0.7469(2) 0.0385(7) Uani 0.717(3) 1 d . U P A 1
H14 H 0.6201 0.4329 0.7529 0.046 Uiso 0.717(3) 1 calc R U P A 1
F14 F 0.47568(14) 0.52466(14) 0.62833(11) 0.0437(7) Uani 0.717(3) 1 d . U P A 1
C15 C 0.5562(3) 0.4749(3) 0.6919(2) 0.0377(7) Uani 0.717(3) 1 d . U P A 1
C16 C 0.4985(3) 0.5146(3) 0.6841(2) 0.0339(7) Uani 0.717(3) 1 d . U P A 1
C1 C 0.4603(6) 0.5418(9) 0.7264(6) 0.0309(8) Uani 0.283(3) 1 d G U P A 2
C2 C 0.4830(5) 0.5167(7) 0.6724(5) 0.0339(8) Uani 0.283(3) 1 d G U P A 2
H2 H 0.4597 0.5293 0.6375 0.041 Uiso 0.283(3) 1 calc R U P A 2
C3 C 0.5400(5) 0.4732(6) 0.6695(4) 0.0381(8) Uani 0.283(3) 1 d G U P A 2
C4 C 0.5741(4) 0.4548(5) 0.7206(4) 0.0387(8) Uani 0.283(3) 1 d G U P A 2
H4 H 0.6130 0.4251 0.7186 0.046 Uiso 0.283(3) 1 calc R U P A 2
C5 C 0.5513(6) 0.4799(7) 0.7746(4) 0.0363(8) Uani 0.283(3) 1 d G U P A 2
C6 C 0.4944(8) 0.5234(9) 0.7775(5) 0.0326(8) Uani 0.283(3) 1 d G U P A 2
F2 F 0.5630(4) 0.4470(5) 0.6179(4) 0.0513(14) Uani 0.283(3) 1 d . U P A 2
F3 F 0.5799(5) 0.4625(5) 0.8231(4) 0.0435(13) Uani 0.283(3) 1 d . U P A 2
F4 F 0.4709(3) 0.5476(3) 0.8264(3) 0.0312(11) Uani 0.283(3) 1 d . U P A 2

loop_
_atom_site_aniso_label
_atom_site_aniso_U_11
_atom_site_aniso_U_22
_atom_site_aniso_U_33
_atom_site_aniso_U_23
_atom_site_aniso_U_13
_atom_site_aniso_U_12
Ni1 0.02314(19) 0.01877(17) 0.02020(18) 0.00032(13) -0.00198(14) -0.00401(14)
F1 0.0260(9) 0.0299(8) 0.0426(10) 0.0054(7) -0.0033(8) 0.0012(7)
C1_1 0.0200(13) 0.0198(13) 0.0253(14) 0.0001(10) -0.0032(11) 0.0020(11)
C2_1 0.052(2) 0.0282(16) 0.0462(19) 0.0134(14) -0.0232(17) -0.0198(15)
C3_1 0.054(2) 0.0310(16) 0.0425(19) 0.0175(14) -0.0215(17) -0.0206(15)
C4_1 0.0302(15) 0.0165(12) 0.0281(15) 0.0017(11) -0.0106(12) -0.0074(11)
C5_1 0.0278(15) 0.0175(13) 0.0364(16) 0.0006(11) -0.0058(13) -0.0042(11)
C6_1 0.0320(16) 0.0273(14) 0.0311(15) -0.0015(12) 0.0000(13) -0.0026(13)
C7_1 0.0341(17) 0.0255(14) 0.0301(15) 0.0042(12) -0.0076(13) -0.0034(13)
C8_1 0.0263(15) 0.0209(13) 0.0356(16) 0.0023(12) -0.0077(13) 0.0003(12)
C9_1 0.0275(15) 0.0156(12) 0.0318(15) 0.0013(11) -0.0049(13) -0.0047(11)
C10_1 0.0299(16) 0.0309(15) 0.0480(19) -0.0033(14) -0.0076(15) 0.0005(13)
C11_1 0.053(2) 0.054(2) 0.0311(17) 0.0084(15) -0.0081(16) 0.0048(18)
C12_1 0.0325(17) 0.0335(16) 0.0337(16) -0.0012(13) -0.0019(13) -0.0045(13)
C13_1 0.0255(14) 0.0207(13) 0.0212(13) 0.0002(10) -0.0042(12) -0.0028(11)
C14_1 0.0349(17) 0.0262(14) 0.0375(17) 0.0036(12) 0.0131(14) 0.0019(13)
C15_1 0.080(3) 0.0343(17) 0.0198(15) -0.0082(13) 0.0138(17) -0.0159(18)
C16_1 0.051(2) 0.055(2) 0.0272(17) 0.0058(15) -0.0080(16) -0.0274(18)
C17_1 0.0294(17) 0.058(2) 0.0318(17) 0.0133(15) -0.0074(14) -0.0086(15)
C18_1 0.0293(16) 0.0318(15) 0.0231(14) 0.0035(11) -0.0008(12) 0.0023(12)
C19_1 0.054(2) 0.064(2) 0.064(3) 0.018(2) 0.031(2) 0.023(2)
C20_1 0.096(3) 0.101(3) 0.036(2) 0.012(2) -0.030(2) -0.058(3)
C21_1 0.052(2) 0.049(2) 0.0361(18) 0.0035(15) 0.0069(16) 0.0244(17)
N1_1 0.0295(13) 0.0215(11) 0.0298(13) 0.0050(10) -0.0107(11) -0.0071(10)
N2_1 0.0284(13) 0.0247(12) 0.0300(13) 0.0040(10) -0.0090(11) -0.0070(10)
C1_2 0.0217(14) 0.0221(13) 0.0204(13) 0.0000(11) -0.0038(11) 0.0002(11)
C2_2 0.0403(18) 0.0362(16) 0.0297(15) 0.0001(13) 0.0027(14) -0.0209(14)
C3_2 0.0441(19) 0.0414(17) 0.0260(15) 0.0028(13) 0.0030(14) -0.0210(15)
C4_2 0.0223(14) 0.0203(13) 0.0197(13) -0.0032(10) 0.0007(11) -0.0066(11)
C5_2 0.0183(13) 0.0237(13) 0.0252(14) -0.0023(11) -0.0003(11) -0.0040(11)
C6_2 0.0234(15) 0.0370(16) 0.0235(14) -0.0003(12) -0.0033(12) -0.0008(12)
C7_2 0.0258(16) 0.0452(17) 0.0232(15) -0.0094(13) -0.0013(12) -0.0035(14)
C8_2 0.0234(15) 0.0351(16) 0.0342(16) -0.0130(12) -0.0003(13) 0.0039(13)
C9_2 0.0249(15) 0.0213(13) 0.0313(15) -0.0048(11) -0.0044(12) -0.0031(11)
C10_2 0.0256(15) 0.0299(15) 0.0319(15) -0.0039(12) -0.0016(13) 0.0031(12)
C11_2 0.0360(19) 0.091(3) 0.0278(17) -0.0131(18) 0.0015(15) 0.0082(19)
C12_2 0.0346(17) 0.0262(15) 0.0420(18) -0.0015(13) -0.0088(14) 0.0044(13)
C13_2 0.0279(15) 0.0282(14) 0.0172(13) -0.0006(11) -0.0002(12) -0.0064(12)
C14_2 0.0312(16) 0.0252(14) 0.0241(14) 0.0025(11) 0.0035(12) -0.0030(12)
C15_2 0.0304(16) 0.0317(15) 0.0242(14) 0.0048(12) -0.0052(12) -0.0016(13)
C16_2 0.0319(16) 0.0323(15) 0.0221(14) -0.0012(11) -0.0027(12) -0.0054(13)
C17_2 0.0328(16) 0.0327(15) 0.0239(14) -0.0037(12) 0.0000(13) -0.0013(13)
C18_2 0.0244(15) 0.0333(15) 0.0244(14) 0.0023(12) -0.0008(12) -0.0030(12)
C19_2 0.0402(18) 0.0309(16) 0.0305(16) 0.0019(12) 0.0038(14) 0.0017(14)
C20_2 0.0447(19) 0.0427(18) 0.0268(15) -0.0055(13) -0.0085(15) -0.0033(15)
C21_2 0.0356(18) 0.0466(18) 0.0261(15) -0.0005(13) -0.0042(13) 0.0080(15)
N1_2 0.0275(12) 0.0233(11) 0.0208(11) -0.0024(9) 0.0010(10) -0.0057(10)
N2_2 0.0282(13) 0.0291(12) 0.0189(11) 0.0009(9) 0.0003(10) -0.0069(10)
C11 0.0320(13) 0.0195(12) 0.0366(14) 0.0007(11) 0.0049(11) -0.0118(11)
C12 0.0279(14) 0.0238(13) 0.0428(15) 0.0051(13) 0.0006(12) -0.0053(11)
F12 0.0355(16) 0.0466(17) 0.0501(17) 0.0162(15) -0.0099(15) -0.0008(13)
C13 0.0310(14) 0.0287(13) 0.0461(15) 0.0065(13) 0.0008(13) -0.0037(11)
F13 0.0502(18) 0.0482(15) 0.0605(18) -0.0086(15) 0.0177(14) 0.0093(14)
C14 0.0342(14) 0.0305(13) 0.0510(15) 0.0033(14) 0.0040(13) -0.0013(12)
F14 0.0558(16) 0.0395(13) 0.0357(13) -0.0046(11) 0.0075(11) -0.0047(12)
C15 0.0366(14) 0.0304(12) 0.0462(15) 0.0003(13) 0.0090(12) -0.0032(11)
C16 0.0353(14) 0.0249(12) 0.0415(15) 0.0000(12) 0.0067(12) -0.0047(12)
C1 0.0317(15) 0.0218(15) 0.0392(16) 0.0015(14) 0.0044(13) -0.0082(13)
C2 0.0348(16) 0.0254(14) 0.0415(16) 0.0002(15) 0.0071(14) -0.0046(14)
C3 0.0371(16) 0.0306(14) 0.0467(16) -0.0005(15) 0.0082(14) -0.0019(14)
C4 0.0348(16) 0.0309(15) 0.0504(17) 0.0022(16) 0.0064(15) -0.0015(14)
C5 0.0327(14) 0.0290(14) 0.0473(16) 0.0041(15) 0.0033(14) -0.0033(12)
C6 0.0300(15) 0.0241(15) 0.0436(16) 0.0042(14) 0.0018(14) -0.0060(13)
F2 0.051(3) 0.048(3) 0.055(2) -0.009(3) 0.017(2) 0.006(3)
F3 0.036(3) 0.038(3) 0.056(2) 0.009(3) -0.004(3) 0.001(2)
F4 0.028(2) 0.026(2) 0.040(2) 0.006(2) -0.006(2) -0.0023(19)

loop_
_atom_type_symbol
_atom_type_description
_atom_type_scat_dispersion_real
_atom_type_scat_dispersion_imag
_atom_type_scat_source
C C 0.0033 0.0016 'International Tables Vol C Tables 4.2.6.8 and 6.1.1.4'
H H 0.0000 0.0000 'International Tables Vol C Tables 4.2.6.8 and 6.1.1.4'
N N 0.0061 0.0033 'International Tables Vol C Tables 4.2.6.8 and 6.1.1.4'
F F 0.0171 0.0103 'International Tables Vol C Tables 4.2.6.8 and 6.1.1.4'
Ni Ni 0.3393 1.1124 'International Tables Vol C Tables 4.2.6.8 and 6.1.1.4'

loop_
_geom_angle_atom_site_label_1
_geom_angle_atom_site_label_2
_geom_angle_atom_site_label_3
_geom_angle
C11 Ni1 F1 177.3(2)
F1 Ni1 C1 178.7(6)
C11 Ni1 C1_1 92.0(3)
F1 Ni1 C1_1 88.89(9)
C1 Ni1 C1_1 92.3(6)
C11 Ni1 C1_2 91.3(3)
F1 Ni1 C1_2 87.83(9)
C1 Ni1 C1_2 90.9(6)
C1_1 Ni1 C1_2 176.70(11)
N2_1 C1_1 N1_1 103.4(2)
N2_1 C1_1 Ni1 129.89(19)
N1_1 C1_1 Ni1 126.50(19)
C3_1 C2_1 N1_1 107.0(3)
C3_1 C2_1 H2_1 126.5
N1_1 C2_1 H2_1 126.5
C2_1 C3_1 N2_1 106.7(3)
C2_1 C3_1 H3_1 126.6
N2_1 C3_1 H3_1 126.6
C5_1 C4_1 C9_1 122.7(2)
C5_1 C4_1 N1_1 118.5(2)
C9_1 C4_1 N1_1 118.7(2)
C4_1 C5_1 C6_1 117.3(3)
C4_1 C5_1 C10_1 121.9(3)
C6_1 C5_1 C10_1 120.8(3)
C7_1 C6_1 C5_1 121.9(3)
C7_1 C6_1 H6_1 119.0
C5_1 C6_1 H6_1 119.0
C8_1 C7_1 C6_1 118.4(3)
C8_1 C7_1 C11_1 120.8(3)
C6_1 C7_1 C11_1 120.8(3)
C7_1 C8_1 C9_1 122.2(3)
C7_1 C8_1 H8_1 118.9
C9_1 C8_1 H8_1 118.9
C8_1 C9_1 C4_1 117.4(3)
C8_1 C9_1 C12_1 120.5(3)
C4_1 C9_1 C12_1 122.1(3)
C5_1 C10_1 H10A_1 109.5
C5_1 C10_1 H10B_1 109.5
H10A_1 C10_1 H10B_1 109.5
C5_1 C10_1 H10C_1 109.5
H10A_1 C10_1 H10C_1 109.5
H10B_1 C10_1 H10C_1 109.5
C7_1 C11_1 H11A_1 109.5
C7_1 C11_1 H11B_1 109.5
H11A_1 C11_1 H11B_1 109.5
C7_1 C11_1 H11C_1 109.5
H11A_1 C11_1 H11C_1 109.5
H11B_1 C11_1 H11C_1 109.5
C9_1 C12_1 H12A_1 109.5
C9_1 C12_1 H12B_1 109.5
H12A_1 C12_1 H12B_1 109.5
C9_1 C12_1 H12C_1 109.5
H12A_1 C12_1 H12C_1 109.5
H12B_1 C12_1 H12C_1 109.5
C14_1 C13_1 C18_1 121.2(2)
C14_1 C13_1 N2_1 120.2(2)
C18_1 C13_1 N2_1 118.2(2)
C13_1 C14_1 C15_1 117.4(3)
C13_1 C14_1 C19_1 122.7(3)
C15_1 C14_1 C19_1 119.8(3)
C16_1 C15_1 C14_1 122.0(3)
C16_1 C15_1 H15_1 119.0
C14_1 C15_1 H15_1 119.0
C17_1 C16_1 C15_1 118.5(3)
C17_1 C16_1 C20_1 120.8(4)
C15_1 C16_1 C20_1 120.7(3)
C16_1 C17_1 C18_1 122.7(3)
C16_1 C17_1 H17_1 118.7
C18_1 C17_1 H17_1 118.7
C17_1 C18_1 C13_1 118.1(3)
C17_1 C18_1 C21_1 120.4(3)
C13_1 C18_1 C21_1 121.4(3)
C14_1 C19_1 H19A_1 109.5
C14_1 C19_1 H19B_1 109.5
H19A_1 C19_1 H19B_1 109.5
C14_1 C19_1 H19C_1 109.5
H19A_1 C19_1 H19C_1 109.5
H19B_1 C19_1 H19C_1 109.5
C16_1 C20_1 H20A_1 109.5
C16_1 C20_1 H20B_1 109.5
H20A_1 C20_1 H20B_1 109.5
C16_1 C20_1 H20C_1 109.5
H20A_1 C20_1 H20C_1 109.5
H20B_1 C20_1 H20C_1 109.5
C18_1 C21_1 H21A_1 109.5
C18_1 C21_1 H21B_1 109.5
H21A_1 C21_1 H21B_1 109.5
C18_1 C21_1 H21C_1 109.5
H21A_1 C21_1 H21C_1 109.5
H21B_1 C21_1 H21C_1 109.5
C1_1 N1_1 C2_1 111.4(2)
C1_1 N1_1 C4_1 126.0(2)
C2_1 N1_1 C4_1 122.5(2)
C1_1 N2_1 C3_1 111.5(2)
C1_1 N2_1 C13_1 127.7(2)
C3_1 N2_1 C13_1 120.7(2)
N2_2 C1_2 N1_2 103.3(2)
N2_2 C1_2 Ni1 131.51(19)
N1_2 C1_2 Ni1 124.68(19)
C3_2 C2_2 N1_2 106.8(2)
C3_2 C2_2 H2_2 126.6
N1_2 C2_2 H2_2 126.6
C2_2 C3_2 N2_2 107.1(2)
C2_2 C3_2 H3_2 126.5
N2_2 C3_2 H3_2 126.5
C5_2 C4_2 C9_2 122.8(2)
C5_2 C4_2 N1_2 119.6(2)
C9_2 C4_2 N1_2 117.6(2)
C4_2 C5_2 C6_2 117.4(2)
C4_2 C5_2 C10_2 121.7(2)
C6_2 C5_2 C10_2 120.9(2)
C7_2 C6_2 C5_2 122.0(3)
C7_2 C6_2 H6_2 119.0
C5_2 C6_2 H6_2 119.0
C6_2 C7_2 C8_2 118.5(3)
C6_2 C7_2 C11_2 120.7(3)
C8_2 C7_2 C11_2 120.7(3)
C9_2 C8_2 C7_2 121.8(3)
C9_2 C8_2 H8_2 119.1
C7_2 C8_2 H8_2 119.1
C8_2 C9_2 C4_2 117.4(2)
C8_2 C9_2 C12_2 121.1(3)
C4_2 C9_2 C12_2 121.5(2)
C5_2 C10_2 H10A_2 109.5
C5_2 C10_2 H10B_2 109.5
H10A_2 C10_2 H10B_2 109.5
C5_2 C10_2 H10C_2 109.5
H10A_2 C10_2 H10C_2 109.5
H10B_2 C10_2 H10C_2 109.5
C7_2 C11_2 H11A_2 109.5
C7_2 C11_2 H11B_2 109.5
H11A_2 C11_2 H11B_2 109.5
C7_2 C11_2 H11C_2 109.5
H11A_2 C11_2 H11C_2 109.5
H11B_2 C11_2 H11C_2 109.5
C9_2 C12_2 H12A_2 109.5
C9_2 C12_2 H12B_2 109.5
H12A_2 C12_2 H12B_2 109.5
C9_2 C12_2 H12C_2 109.5
H12A_2 C12_2 H12C_2 109.5
H12B_2 C12_2 H12C_2 109.5
C18_2 C13_2 C14_2 122.6(2)
C18_2 C13_2 N2_2 119.7(2)
C14_2 C13_2 N2_2 117.6(2)
C15_2 C14_2 C13_2 117.6(3)
C15_2 C14_2 C19_2 120.4(3)
C13_2 C14_2 C19_2 122.1(2)
C16_2 C15_2 C14_2 122.0(3)
C16_2 C15_2 H15_2 119.0
C14_2 C15_2 H15_2 119.0
C15_2 C16_2 C17_2 118.5(3)
C15_2 C16_2 C20_2 121.2(3)
C17_2 C16_2 C20_2 120.3(3)
C16_2 C17_2 C18_2 122.0(3)
C16_2 C17_2 H17_2 119.0
C18_2 C17_2 H17_2 119.0
C13_2 C18_2 C17_2 117.3(3)
C13_2 C18_2 C21_2 121.3(2)
C17_2 C18_2 C21_2 121.4(3)
C14_2 C19_2 H19A_2 109.5
C14_2 C19_2 H19B_2 109.5
H19A_2 C19_2 H19B_2 109.5
C14_2 C19_2 H19C_2 109.5
H19A_2 C19_2 H19C_2 109.5
H19B_2 C19_2 H19C_2 109.5
C16_2 C20_2 H20A_2 109.5
C16_2 C20_2 H20B_2 109.5
H20A_2 C20_2 H20B_2 109.5
C16_2 C20_2 H20C_2 109.5
H20A_2 C20_2 H20C_2 109.5
H20B_2 C20_2 H20C_2 109.5
C18_2 C21_2 H21A_2 109.5
C18_2 C21_2 H21B_2 109.5
H21A_2 C21_2 H21B_2 109.5
C18_2 C21_2 H21C_2 109.5
H21A_2 C21_2 H21C_2 109.5
H21B_2 C21_2 H21C_2 109.5
C1_2 N1_2 C2_2 111.5(2)
C1_2 N1_2 C4_2 125.0(2)
C2_2 N1_2 C4_2 123.3(2)
C1_2 N2_2 C3_2 111.3(2)
C1_2 N2_2 C13_2 127.3(2)
C3_2 N2_2 C13_2 121.0(2)
C16 C11 C12 110.4(4)
C16 C11 Ni1 129.1(5)
C12 C11 Ni1 120.5(4)
C13 C12 C11 124.0(4)
C13 C12 H12 118.0
C11 C12 H12 118.0
C12 C13 C14 122.9(4)
C12 C13 F12 120.5(4)
C14 C13 F12 116.6(4)
C13 C14 C15 116.0(4)
C13 C14 H14 122.0
C15 C14 H14 122.0
F13 C15 C14 120.0(4)
F13 C15 C16 118.8(5)
C14 C15 C16 121.2(4)
F14 C16 C15 118.2(4)
F14 C16 C11 116.2(5)
C15 C16 C11 125.5(4)
C2 C1 C6 120.0
C2 C1 Ni1 115.1(8)
C6 C1 Ni1 124.8(8)
C1 C2 C3 120.0
C1 C2 H2 120.0
C3 C2 H2 120.0
F2 C3 C4 118.3(8)
F2 C3 C2 121.6(8)
C4 C3 C2 120.0
C3 C4 C5 120.0
C3 C4 H4 120.0
C5 C4 H4 120.0
F3 C5 C4 122.3(9)
F3 C5 C6 117.7(9)
C4 C5 C6 120.0
F4 C6 C5 122.5(10)
F4 C6 C1 117.5(10)
C5 C6 C1 120.0

loop_
_geom_bond_atom_site_label_1
_geom_bond_atom_site_label_2
_geom_bond_distance
Ni1 C11 1.854(5)
Ni1 F1 1.8738(16)
Ni1 C1 1.897(8)
Ni1 C1_1 1.912(3)
Ni1 C1_2 1.912(3)
C1_1 N2_1 1.360(3)
C1_1 N1_1 1.362(3)
C2_1 C3_1 1.335(4)
C2_1 N1_1 1.383(3)
C2_1 H2_1 0.9500
C3_1 N2_1 1.384(4)
C3_1 H3_1 0.9500
C4_1 C5_1 1.391(4)
C4_1 C9_1 1.393(4)
C4_1 N1_1 1.444(3)
C5_1 C6_1 1.395(4)
C5_1 C10_1 1.504(4)
C6_1 C7_1 1.391(4)
C6_1 H6_1 0.9500
C7_1 C8_1 1.383(4)
C7_1 C11_1 1.507(4)
C8_1 C9_1 1.390(4)
C8_1 H8_1 0.9500
C9_1 C12_1 1.500(4)
C10_1 H10A_1 0.9800
C10_1 H10B_1 0.9800
C10_1 H10C_1 0.9800
C11_1 H11A_1 0.9800
C11_1 H11B_1 0.9800
C11_1 H11C_1 0.9800
C12_1 H12A_1 0.9800
C12_1 H12B_1 0.9800
C12_1 H12C_1 0.9800
C13_1 C14_1 1.389(4)
C13_1 C18_1 1.395(4)
C13_1 N2_1 1.447(3)
C14_1 C15_1 1.401(5)
C14_1 C19_1 1.501(4)
C15_1 C16_1 1.374(5)
C15_1 H15_1 0.9500
C16_1 C17_1 1.359(5)
C16_1 C20_1 1.520(4)
C17_1 C18_1 1.380(4)
C17_1 H17_1 0.9500
C18_1 C21_1 1.499(4)
C19_1 H19A_1 0.9800
C19_1 H19B_1 0.9800
C19_1 H19C_1 0.9800
C20_1 H20A_1 0.9800
C20_1 H20B_1 0.9800
C20_1 H20C_1 0.9800
C21_1 H21A_1 0.9800
C21_1 H21B_1 0.9800
C21_1 H21C_1 0.9800
C1_2 N2_2 1.362(3)
C1_2 N1_2 1.362(3)
C2_2 C3_2 1.327(4)
C2_2 N1_2 1.390(3)
C2_2 H2_2 0.9500
C3_2 N2_2 1.390(4)
C3_2 H3_2 0.9500
C4_2 C5_2 1.388(4)
C4_2 C9_2 1.395(4)
C4_2 N1_2 1.444(3)
C5_2 C6_2 1.391(4)
C5_2 C10_2 1.503(4)
C6_2 C7_2 1.385(4)
C6_2 H6_2 0.9500
C7_2 C8_2 1.390(4)
C7_2 C11_2 1.510(4)
C8_2 C9_2 1.389(4)
C8_2 H8_2 0.9500
C9_2 C12_2 1.501(4)
C10_2 H10A_2 0.9800
C10_2 H10B_2 0.9800
C10_2 H10C_2 0.9800
C11_2 H11A_2 0.9800
C11_2 H11B_2 0.9800
C11_2 H11C_2 0.9800
C12_2 H12A_2 0.9800
C12_2 H12B_2 0.9800
C12_2 H12C_2 0.9800
C13_2 C18_2 1.388(4)
C13_2 C14_2 1.395(4)
C13_2 N2_2 1.448(3)
C14_2 C15_2 1.390(4)
C14_2 C19_2 1.510(4)
C15_2 C16_2 1.377(4)
C15_2 H15_2 0.9500
C16_2 C17_2 1.391(4)
C16_2 C20_2 1.505(4)
C17_2 C18_2 1.393(4)
C17_2 H17_2 0.9500
C18_2 C21_2 1.505(4)
C19_2 H19A_2 0.9800
C19_2 H19B_2 0.9800
C19_2 H19C_2 0.9800
C20_2 H20A_2 0.9800
C20_2 H20B_2 0.9800
C20_2 H20C_2 0.9800
C21_2 H21A_2 0.9800
C21_2 H21B_2 0.9800
C21_2 H21C_2 0.9800
C11 C16 1.406(6)
C11 C12 1.420(6)
C12 C13 1.362(6)
C12 H12 0.9500
F12 C13 1.385(6)
C13 C14 1.367(7)
F13 C15 1.360(5)
C14 C15 1.369(7)
C14 H14 0.9500
F14 C16 1.361(6)
C15 C16 1.373(6)
C1 C2 1.3900
C1 C6 1.3900
C2 C3 1.3900
C2 H2 0.9500
C3 F2 1.351(11)
C3 C4 1.3900
C4 C5 1.3900
C4 H4 0.9500
C5 F3 1.283(12)
C5 C6 1.3900
C6 F4 1.288(10)

loop_
_geom_torsion_atom_site_label_1
_geom_torsion_atom_site_label_2
_geom_torsion_atom_site_label_3
_geom_torsion_atom_site_label_4
_geom_torsion
N1_1 C2_1 C3_1 N2_1 0.3(4)
C9_1 C4_1 C5_1 C6_1 -1.8(4)
N1_1 C4_1 C5_1 C6_1 -178.6(2)
C9_1 C4_1 C5_1 C10_1 176.8(2)
N1_1 C4_1 C5_1 C10_1 -0.1(4)
C4_1 C5_1 C6_1 C7_1 0.4(4)
C10_1 C5_1 C6_1 C7_1 -178.2(3)
C5_1 C6_1 C7_1 C8_1 1.2(4)
C5_1 C6_1 C7_1 C11_1 -179.3(3)
C6_1 C7_1 C8_1 C9_1 -1.4(4)
C11_1 C7_1 C8_1 C9_1 179.0(3)
C7_1 C8_1 C9_1 C4_1 0.1(4)
C7_1 C8_1 C9_1 C12_1 -179.7(3)
C5_1 C4_1 C9_1 C8_1 1.6(4)
N1_1 C4_1 C9_1 C8_1 178.4(2)
C5_1 C4_1 C9_1 C12_1 -178.7(2)
N1_1 C4_1 C9_1 C12_1 -1.9(4)
C18_1 C13_1 C14_1 C15_1 -3.8(4)
N2_1 C13_1 C14_1 C15_1 -176.9(2)
C18_1 C13_1 C14_1 C19_1 173.6(3)
N2_1 C13_1 C14_1 C19_1 0.6(4)
C13_1 C14_1 C15_1 C16_1 1.3(4)
C19_1 C14_1 C15_1 C16_1 -176.2(3)
C14_1 C15_1 C16_1 C17_1 1.4(5)
C14_1 C15_1 C16_1 C20_1 -178.5(3)
C15_1 C16_1 C17_1 C18_1 -1.6(5)
C20_1 C16_1 C17_1 C18_1 178.2(3)
C16_1 C17_1 C18_1 C13_1 -0.9(5)
C16_1 C17_1 C18_1 C21_1 174.7(3)
C14_1 C13_1 C18_1 C17_1 3.6(4)
N2_1 C13_1 C18_1 C17_1 176.8(2)
C14_1 C13_1 C18_1 C21_1 -171.9(3)
N2_1 C13_1 C18_1 C21_1 1.3(4)
N2_1 C1_1 N1_1 C2_1 0.7(3)
Ni1 C1_1 N1_1 C2_1 -174.5(2)
N2_1 C1_1 N1_1 C4_1 176.6(2)
Ni1 C1_1 N1_1 C4_1 1.3(4)
C3_1 C2_1 N1_1 C1_1 -0.7(4)
C3_1 C2_1 N1_1 C4_1 -176.7(3)
C5_1 C4_1 N1_1 C1_1 -75.6(3)
C9_1 C4_1 N1_1 C1_1 107.4(3)
C5_1 C4_1 N1_1 C2_1 99.8(3)
C9_1 C4_1 N1_1 C2_1 -77.2(4)
N1_1 C1_1 N2_1 C3_1 -0.6(3)
Ni1 C1_1 N2_1 C3_1 174.5(2)
N1_1 C1_1 N2_1 C13_1 -177.3(2)
Ni1 C1_1 N2_1 C13_1 -2.2(4)
C2_1 C3_1 N2_1 C1_1 0.2(4)
C2_1 C3_1 N2_1 C13_1 177.1(3)
C14_1 C13_1 N2_1 C1_1 -98.3(3)
C18_1 C13_1 N2_1 C1_1 88.5(3)
C14_1 C13_1 N2_1 C3_1 85.3(3)
C18_1 C13_1 N2_1 C3_1 -88.0(3)
N1_2 C2_2 C3_2 N2_2 -0.3(4)
C9_2 C4_2 C5_2 C6_2 -1.8(4)
N1_2 C4_2 C5_2 C6_2 -179.3(2)
C9_2 C4_2 C5_2 C10_2 177.4(2)
N1_2 C4_2 C5_2 C10_2 -0.2(4)
C4_2 C5_2 C6_2 C7_2 -0.2(4)
C10_2 C5_2 C6_2 C7_2 -179.4(3)
C5_2 C6_2 C7_2 C8_2 1.7(4)
C5_2 C6_2 C7_2 C11_2 -176.7(3)
C6_2 C7_2 C8_2 C9_2 -1.3(4)
C11_2 C7_2 C8_2 C9_2 177.1(3)
C7_2 C8_2 C9_2 C4_2 -0.5(4)
C7_2 C8_2 C9_2 C12_2 179.8(3)
C5_2 C4_2 C9_2 C8_2 2.1(4)
N1_2 C4_2 C9_2 C8_2 179.8(2)
C5_2 C4_2 C9_2 C12_2 -178.2(2)
N1_2 C4_2 C9_2 C12_2 -0.5(4)
C18_2 C13_2 C14_2 C15_2 -2.6(4)
N2_2 C13_2 C14_2 C15_2 -178.3(2)
C18_2 C13_2 C14_2 C19_2 176.7(3)
N2_2 C13_2 C14_2 C19_2 1.0(4)
C13_2 C14_2 C15_2 C16_2 0.9(4)
C19_2 C14_2 C15_2 C16_2 -178.4(3)
C14_2 C15_2 C16_2 C17_2 0.7(4)
C14_2 C15_2 C16_2 C20_2 179.0(3)
C15_2 C16_2 C17_2 C18_2 -0.8(4)
C20_2 C16_2 C17_2 C18_2 -179.1(3)
C14_2 C13_2 C18_2 C17_2 2.6(4)
N2_2 C13_2 C18_2 C17_2 178.2(2)
C14_2 C13_2 C18_2 C21_2 -174.5(3)
N2_2 C13_2 C18_2 C21_2 1.1(4)
C16_2 C17_2 C18_2 C13_2 -0.8(4)
C16_2 C17_2 C18_2 C21_2 176.3(3)
N2_2 C1_2 N1_2 C2_2 -0.1(3)
Ni1 C1_2 N1_2 C2_2 -172.7(2)
N2_2 C1_2 N1_2 C4_2 -175.0(2)
Ni1 C1_2 N1_2 C4_2 12.4(4)
C3_2 C2_2 N1_2 C1_2 0.3(4)
C3_2 C2_2 N1_2 C4_2 175.3(3)
C5_2 C4_2 N1_2 C1_2 -88.1(3)
C9_2 C4_2 N1_2 C1_2 94.2(3)
C5_2 C4_2 N1_2 C2_2 97.6(3)
C9_2 C4_2 N1_2 C2_2 -80.1(3)
N1_2 C1_2 N2_2 C3_2 -0.1(3)
Ni1 C1_2 N2_2 C3_2 171.8(2)
N1_2 C1_2 N2_2 C13_2 173.5(2)
Ni1 C1_2 N2_2 C13_2 -14.6(4)
C2_2 C3_2 N2_2 C1_2 0.3(4)
C2_2 C3_2 N2_2 C13_2 -173.8(3)
C18_2 C13_2 N2_2 C1_2 85.6(3)
C14_2 C13_2 N2_2 C1_2 -98.6(3)
C18_2 C13_2 N2_2 C3_2 -101.3(3)
C14_2 C13_2 N2_2 C3_2 74.5(3)
C1_1 Ni1 C11 C16 -75.5(6)
C1_2 Ni1 C11 C16 104.2(5)
C1_1 Ni1 C11 C12 106.0(4)
C1_2 Ni1 C11 C12 -74.2(4)
C16 C11 C12 C13 -1.4(5)
Ni1 C11 C12 C13 177.3(6)
C11 C12 C13 C14 0.9(7)
C11 C12 C13 F12 -178.3(5)
C12 C13 C14 C15 0.3(6)
F12 C13 C14 C15 179.5(4)
C13 C14 C15 F13 -179.6(4)
C13 C14 C15 C16 -0.7(6)
F13 C15 C16 F14 1.0(7)
C14 C15 C16 F14 -177.9(4)
F13 C15 C16 C11 178.9(5)
C14 C15 C16 C11 0.1(7)
C12 C11 C16 F14 178.9(4)
Ni1 C11 C16 F14 0.4(7)
C12 C11 C16 C15 1.0(6)
Ni1 C11 C16 C15 -177.6(6)
C1_1 Ni1 C1 C2 -78.7(8)
C1_2 Ni1 C1 C2 100.9(7)
C1_1 Ni1 C1 C6 104.8(7)
C1_2 Ni1 C1 C6 -75.6(7)
C6 C1 C2 C3 0.0
Ni1 C1 C2 C3 -176.7(12)
C1 C2 C3 F2 179.1(11)
C1 C2 C3 C4 0.0
F2 C3 C4 C5 -179.1(10)
C2 C3 C4 C5 0.0
C3 C4 C5 F3 177.8(11)
C3 C4 C5 C6 0.0
F3 C5 C6 F4 1.6(13)
C4 C5 C6 F4 179.5(15)
F3 C5 C6 C1 -177.9(11)
C4 C5 C6 C1 0.0
C2 C1 C6 F4 -179.5(15)
Ni1 C1 C6 F4 -3.1(9)
C2 C1 C6 C5 0.0
Ni1 C1 C6 C5 176.4(13)
